data_2019316
loop_
_publ_author_name
'Liu, Yan-Fei'
'Zhao, Chao-Wei'
'Ma, Jian-Ping'
'Liu, Qi-Kui'
'Dong, Yu-Bin'

_publ_section_title
;
 The coordination chemistry of two symmetric fluorene-based organic
 ligands with cuprous chloride
;
_journal_coeditor_code SF3208
_journal_issue 12
_journal_name_full 'Acta Crystallographica Section C'
_journal_page_first 1488
_journal_page_last 1493
_journal_paper_doi 10.1107/S0108270113030163
_journal_volume 69
_journal_year 2013
_chemical_formula_iupac '[Cu2 Cl2 (C21 H18 N4)]'
_chemical_formula_moiety 'C21 H18 Cl2 Cu2 N4'
_chemical_formula_sum 'C21 H18 Cl2 Cu2 N4 O0'
_chemical_formula_weight 524.37
_chemical_name_systematic
<i>catena</i>-Poly[[dichloridodicopper(I)(<i>Cu</i>---<i>Cu</i>)]-\m-2,7-bis(1<i>H</i>-imidazol-1-yl)-9,9-dimethyl-9<i>H</i>-fluorene]
_space_group_IT_number 14
_symmetry_cell_setting monoclinic
_symmetry_space_group_name_Hall '-P 2ybc'
_symmetry_space_group_name_H-M 'P 1 21/c 1'
_atom_sites_solution_hydrogens geom
_atom_sites_solution_primary direct
_atom_sites_solution_secondary difmap
_audit_creation_method SHELXL-97
_cell_angle_alpha 90.00
_cell_angle_beta 100.402(9)
_cell_angle_gamma 90.00
_cell_formula_units_Z 4
_cell_length_a 12.749(9)
_cell_length_b 17.215(11)
_cell_length_c 9.489(6)
_cell_measurement_reflns_used 3555
_cell_measurement_temperature 298(2)
_cell_measurement_theta_max 27.196
_cell_measurement_theta_min 2.743
_cell_volume 2048(2)
_computing_cell_refinement 'SMART (Bruker, 2003)'
_computing_data_collection 'SMART (Bruker, 2003)'
_computing_data_reduction 'SAINT (Bruker, 2003)'
_computing_molecular_graphics 'SHELXTL (Sheldrick, 2008)'
_computing_publication_material 'SHELXTL (Sheldrick, 2008)'
_computing_structure_refinement 'SHELXL97 (Sheldrick, 2008)'
_computing_structure_solution 'SHELXS97 (Sheldrick, 2008)'
_diffrn_ambient_temperature 298(2)
_diffrn_measured_fraction_theta_full 0.992
_diffrn_measured_fraction_theta_max 0.992
_diffrn_measurement_device_type 'Bruker SMART CCD area-detector'
_diffrn_measurement_method 'phi and omega scans'
_diffrn_radiation_monochromator graphite
_diffrn_radiation_source 'fine-focus sealed tube'
_diffrn_radiation_type MoK\a
_diffrn_radiation_wavelength 0.71073
_diffrn_reflns_av_R_equivalents 0.0686
_diffrn_reflns_av_sigmaI/netI 0.0557
_diffrn_reflns_limit_h_max 15
_diffrn_reflns_limit_h_min -13
_diffrn_reflns_limit_k_max 18
_diffrn_reflns_limit_k_min -20
_diffrn_reflns_limit_l_max 11
_diffrn_reflns_limit_l_min -11
_diffrn_reflns_number 10566
_diffrn_reflns_theta_full 25.60
_diffrn_reflns_theta_max 25.60
_diffrn_reflns_theta_min 1.62
_exptl_absorpt_coefficient_mu 2.352
_exptl_absorpt_correction_T_max 0.7047
_exptl_absorpt_correction_T_min 0.3981
_exptl_absorpt_correction_type multi-scan
_exptl_absorpt_process_details '(SADABS; Bruker, 2003)'
_exptl_crystal_colour pink
_exptl_crystal_density_diffrn 1.700
_exptl_crystal_density_method 'not measured'
_exptl_crystal_description bar
_exptl_crystal_F_000 1056
_exptl_crystal_size_max 0.48
_exptl_crystal_size_mid 0.23
_exptl_crystal_size_min 0.16
_refine_diff_density_max 0.906
_refine_diff_density_min -0.868
_refine_ls_extinction_method none
_refine_ls_goodness_of_fit_ref 1.072
_refine_ls_hydrogen_treatment constr
_refine_ls_matrix_type full
_refine_ls_number_parameters 264
_refine_ls_number_reflns 3831
_refine_ls_number_restraints 0
_refine_ls_restrained_S_all 1.072
_refine_ls_R_factor_all 0.0783
_refine_ls_R_factor_gt 0.0603
_refine_ls_shift/su_max 0.000
_refine_ls_shift/su_mean 0.000
_refine_ls_structure_factor_coef Fsqd
_refine_ls_weighting_details 'calc w=1/[\s^2^(Fo^2^)+(0.0990P)^2^+0.0000P] where P=(Fo^2^+2Fc^2^)/3'
_refine_ls_weighting_scheme calc
_refine_ls_wR_factor_gt 0.1610
_refine_ls_wR_factor_ref 0.1720
_reflns_number_gt 2755
_reflns_number_total 3831
_reflns_threshold_expression I>2sigma(I)
_cod_data_source_file sf3208.cif
_cod_data_source_block II
_cod_original_sg_symbol_Hall -P2ybc
_cod_original_sg_symbol_H-M 'P 21/c'
_cod_database_code 2019316

loop_
_symmetry_equiv_pos_as_xyz
'x, y, z'
'-x, y+1/2, -z+1/2'
'-x, -y, -z'
'x, -y-1/2, z-1/2'

loop_
_atom_site_type_symbol
_atom_site_label
_atom_site_fract_x
_atom_site_fract_y
_atom_site_fract_z
_atom_site_U_iso_or_equiv
_atom_site_adp_type
_atom_site_calc_flag
_atom_site_refinement_flags
_atom_site_occupancy
_atom_site_symmetry_multiplicity
C C1 0.6949(4) 0.3358(3) 0.7449(5) 0.0547(13) Uani d . 1 1
H H1 0.7418 0.3699 0.8002 0.066 Uiso calc R 1 1
C C2 0.6200(4) 0.3566(3) 0.6310(6) 0.0549(14) Uani d . 1 1
H H2 0.6052 0.4066 0.5960 0.066 Uiso calc R 1 1
C C3 0.6160(4) 0.2320(3) 0.6638(5) 0.0434(11) Uani d . 1 1
H H3 0.5967 0.1799 0.6525 0.052 Uiso calc R 1 1
C C4 0.4862(3) 0.2815(2) 0.4563(4) 0.0325(9) Uani d . 1 1
C C5 0.4586(3) 0.2085(2) 0.3991(5) 0.0376(10) Uani d . 1 1
H H5 0.4958 0.1652 0.4399 0.045 Uiso calc R 1 1
C C6 0.3782(3) 0.1990(2) 0.2843(4) 0.0339(9) Uani d . 1 1
H H6 0.3584 0.1495 0.2502 0.041 Uiso calc R 1 1
C C7 0.3262(3) 0.2642(2) 0.2187(4) 0.0298(8) Uani d . 1 1
C C8 0.3552(3) 0.3387(2) 0.2740(4) 0.0332(9) Uani d . 1 1
C C9 0.4336(3) 0.3480(2) 0.3928(4) 0.0368(10) Uani d . 1 1
H H9 0.4514 0.3971 0.4303 0.044 Uiso calc R 1 1
C C10 0.2905(3) 0.4015(2) 0.1815(4) 0.0358(9) Uani d . 1 1
C C11 0.2225(4) 0.4498(2) 0.2671(5) 0.0432(11) Uani d . 1 1
H H11A 0.1886 0.4913 0.2082 0.065 Uiso calc R 1 1
H H11B 0.2673 0.4711 0.3503 0.065 Uiso calc R 1 1
H H11C 0.1691 0.4173 0.2961 0.065 Uiso calc R 1 1
C C12 0.3639(4) 0.4557(3) 0.1148(5) 0.0472(11) Uani d . 1 1
H H12A 0.4068 0.4254 0.0620 0.071 Uiso calc R 1 1
H H12B 0.4093 0.4838 0.1894 0.071 Uiso calc R 1 1
H H12C 0.3214 0.4917 0.0515 0.071 Uiso calc R 1 1
C C13 0.2203(3) 0.3512(2) 0.0691(4) 0.0322(9) Uani d . 1 1
C C14 0.2410(3) 0.2727(2) 0.0954(4) 0.0301(9) Uani d . 1 1
C C15 0.1829(3) 0.2170(2) 0.0049(4) 0.0344(9) Uani d . 1 1
H H15 0.1952 0.1642 0.0214 0.041 Uiso calc R 1 1
C C16 0.1072(3) 0.2420(2) -0.1091(5) 0.0369(9) Uani d . 1 1
H H16 0.0677 0.2056 -0.1689 0.044 Uiso calc R 1 1
C C17 0.0892(3) 0.3200(2) -0.1355(4) 0.0314(9) Uani d . 1 1
C C18 0.1445(3) 0.3764(2) -0.0449(4) 0.0351(9) Uani d . 1 1
H H18 0.1308 0.4290 -0.0608 0.042 Uiso calc R 1 1
C C19 -0.0034(4) 0.4189(3) -0.3096(6) 0.0630(16) Uani d . 1 1
H H19 0.0306 0.4635 -0.2692 0.076 Uiso calc R 1 1
C C20 -0.0774(4) 0.4156(3) -0.4282(6) 0.0613(15) Uani d . 1 1
H H20 -0.1043 0.4581 -0.4840 0.074 Uiso calc R 1 1
C C21 -0.0509(3) 0.2993(3) -0.3515(5) 0.0423(11) Uani d . 1 1
H H21 -0.0545 0.2456 -0.3433 0.051 Uiso calc R 1 1
Cl Cl1 0.65855(15) 0.02121(12) 0.8299(2) 0.0946(6) Uani d . 1 1
Cl Cl2 0.88472(16) 0.10157(9) 0.5935(2) 0.0916(6) Uani d . 1 1
Cu Cu1 0.78789(5) 0.20173(4) 0.89997(6) 0.0511(2) Uani d . 1 1
Cu Cu2 0.77042(6) 0.06509(4) 0.71334(8) 0.0729(3) Uani d . 1 1
N N1 0.6917(3) 0.2586(2) 0.7663(4) 0.0431(9) Uani d . 1 1
N N2 0.5701(3) 0.28965(19) 0.5776(4) 0.0352(8) Uani d . 1 1
N N3 0.0134(3) 0.3451(2) -0.2583(3) 0.0351(8) Uani d . 1 1
N N4 -0.1078(3) 0.3396(2) -0.4553(4) 0.0424(9) Uani d . 1 1

loop_
_atom_site_aniso_label
_atom_site_aniso_U_11
_atom_site_aniso_U_22
_atom_site_aniso_U_33
_atom_site_aniso_U_12
_atom_site_aniso_U_13
_atom_site_aniso_U_23
C1 0.059(3) 0.048(3) 0.043(3) -0.012(2) -0.027(2) 0.001(2)
C2 0.060(3) 0.033(3) 0.056(3) -0.009(2) -0.031(2) 0.013(2)
C3 0.049(3) 0.035(2) 0.035(3) 0.0092(19) -0.022(2) -0.0002(19)
C4 0.032(2) 0.037(2) 0.024(2) 0.0031(16) -0.0071(16) 0.0041(16)
C5 0.043(2) 0.033(2) 0.032(2) 0.0052(18) -0.0066(18) 0.0081(17)
C6 0.042(2) 0.026(2) 0.030(2) -0.0001(16) -0.0050(18) 0.0040(16)
C7 0.034(2) 0.029(2) 0.022(2) -0.0003(15) -0.0066(16) -0.0005(15)
C8 0.036(2) 0.031(2) 0.027(2) 0.0047(16) -0.0088(17) 0.0024(17)
C9 0.041(2) 0.028(2) 0.034(2) 0.0001(16) -0.0131(18) -0.0031(17)
C10 0.045(2) 0.025(2) 0.028(2) 0.0010(17) -0.0187(18) -0.0018(16)
C11 0.054(3) 0.031(2) 0.038(3) 0.0074(19) -0.011(2) -0.0027(18)
C12 0.053(3) 0.038(2) 0.042(3) -0.0038(19) -0.015(2) 0.004(2)
C13 0.037(2) 0.027(2) 0.027(2) -0.0002(15) -0.0103(17) -0.0042(16)
C14 0.037(2) 0.029(2) 0.021(2) 0.0012(16) -0.0042(16) -0.0014(15)
C15 0.041(2) 0.027(2) 0.030(2) -0.0021(16) -0.0068(18) -0.0033(16)
C16 0.038(2) 0.034(2) 0.033(2) -0.0038(17) -0.0088(18) -0.0073(18)
C17 0.028(2) 0.034(2) 0.025(2) 0.0020(16) -0.0115(16) -0.0034(16)
C18 0.038(2) 0.030(2) 0.029(2) 0.0028(16) -0.0139(17) -0.0051(17)
C19 0.079(4) 0.031(3) 0.059(3) 0.000(2) -0.042(3) 0.003(2)
C20 0.071(4) 0.041(3) 0.055(3) 0.001(2) -0.035(3) 0.003(2)
C21 0.045(3) 0.042(3) 0.031(2) -0.0057(19) -0.0160(19) -0.0025(19)
Cl1 0.0933(12) 0.1121(14) 0.0703(11) 0.0218(10) -0.0075(9) -0.0288(10)
Cl2 0.1080(13) 0.0503(9) 0.1051(14) -0.0130(8) -0.0111(10) -0.0052(8)
Cu1 0.0478(4) 0.0591(4) 0.0352(4) 0.0098(3) -0.0223(3) 0.0048(3)
Cu2 0.0828(6) 0.0565(5) 0.0644(5) 0.0184(3) -0.0272(4) -0.0178(3)
N1 0.041(2) 0.048(2) 0.032(2) 0.0064(16) -0.0149(16) 0.0019(17)
N2 0.038(2) 0.0344(19) 0.0277(19) 0.0014(14) -0.0098(15) 0.0038(14)
N3 0.0334(18) 0.0347(19) 0.0295(19) -0.0012(14) -0.0152(14) -0.0050(14)
N4 0.042(2) 0.047(2) 0.030(2) -0.0018(16) -0.0162(15) -0.0030(16)

loop_
_atom_type_symbol
_atom_type_description
_atom_type_scat_dispersion_real
_atom_type_scat_dispersion_imag
_atom_type_scat_source
C C 0.0033 0.0016 'International Tables Vol C Tables 4.2.6.8 and 6.1.1.4'
H H 0.0000 0.0000 'International Tables Vol C Tables 4.2.6.8 and 6.1.1.4'
N N 0.0061 0.0033 'International Tables Vol C Tables 4.2.6.8 and 6.1.1.4'
O O 0.0106 0.0060 'International Tables Vol C Tables 4.2.6.8 and 6.1.1.4'
Cu Cu 0.3201 1.2651 'International Tables Vol C Tables 4.2.6.8 and 6.1.1.4'
Cl Cl 0.1484 0.1585 'International Tables Vol C Tables 4.2.6.8 and 6.1.1.4'

loop_
_geom_angle_atom_site_label_1
_geom_angle_atom_site_label_2
_geom_angle_atom_site_label_3
_geom_angle_site_symmetry_1
_geom_angle_site_symmetry_3
_geom_angle
_geom_angle_publ_flag
N1 C1 C2 . . 110.2(4) ?
N1 C1 H1 . . 124.9 ?
C2 C1 H1 . . 124.9 ?
C1 C2 N2 . . 106.6(4) ?
C1 C2 H2 . . 126.7 ?
N2 C2 H2 . . 126.7 ?
N1 C3 N2 . . 111.7(4) ?
N1 C3 H3 . . 124.2 ?
N2 C3 H3 . . 124.2 ?
C5 C4 C9 . . 120.1(4) ?
C5 C4 N2 . . 120.2(3) ?
C9 C4 N2 . . 119.7(4) ?
C6 C5 C4 . . 121.4(4) ?
C6 C5 H5 . . 119.3 ?
C4 C5 H5 . . 119.3 ?
C5 C6 C7 . . 119.3(4) ?
C5 C6 H6 . . 120.4 ?
C7 C6 H6 . . 120.4 ?
C6 C7 C8 . . 119.7(4) ?
C6 C7 C14 . . 131.9(4) ?
C8 C7 C14 . . 108.4(3) ?
C9 C8 C7 . . 121.0(4) ?
C9 C8 C10 . . 128.4(4) ?
C7 C8 C10 . . 110.5(3) ?
C8 C9 C4 . . 118.4(4) ?
C8 C9 H9 . . 120.8 ?
C4 C9 H9 . . 120.8 ?
C13 C10 C11 . . 111.1(3) ?
C13 C10 C12 . . 112.3(4) ?
C11 C10 C12 . . 109.5(3) ?
C13 C10 C8 . . 100.7(3) ?
C11 C10 C8 . . 112.1(3) ?
C12 C10 C8 . . 111.0(4) ?
C10 C11 H11A . . 109.5 ?
C10 C11 H11B . . 109.5 ?
H11A C11 H11B . . 109.5 ?
C10 C11 H11C . . 109.5 ?
H11A C11 H11C . . 109.5 ?
H11B C11 H11C . . 109.5 ?
C10 C12 H12A . . 109.5 ?
C10 C12 H12B . . 109.5 ?
H12A C12 H12B . . 109.5 ?
C10 C12 H12C . . 109.5 ?
H12A C12 H12C . . 109.5 ?
H12B C12 H12C . . 109.5 ?
C18 C13 C14 . . 121.8(4) ?
C18 C13 C10 . . 127.3(4) ?
C14 C13 C10 . . 110.9(3) ?
C13 C14 C15 . . 119.5(4) ?
C13 C14 C7 . . 109.4(3) ?
C15 C14 C7 . . 131.1(4) ?
C16 C15 C14 . . 118.8(4) ?
C16 C15 H15 . . 120.6 ?
C14 C15 H15 . . 120.6 ?
C17 C16 C15 . . 121.0(4) ?
C17 C16 H16 . . 119.5 ?
C15 C16 H16 . . 119.5 ?
C16 C17 C18 . . 121.0(4) ?
C16 C17 N3 . . 120.3(3) ?
C18 C17 N3 . . 118.7(3) ?
C13 C18 C17 . . 117.8(4) ?
C13 C18 H18 . . 121.1 ?
C17 C18 H18 . . 121.1 ?
C20 C19 N3 . . 107.7(4) ?
C20 C19 H19 . . 126.2 ?
N3 C19 H19 . . 126.2 ?
C19 C20 N4 . . 109.3(4) ?
C19 C20 H20 . . 125.3 ?
N4 C20 H20 . . 125.3 ?
N4 C21 N3 . . 111.9(4) ?
N4 C21 H21 . . 124.1 ?
N3 C21 H21 . . 124.1 ?
N4 Cu1 N1 4_667 . 170.84(17) y
N4 Cu1 Cu2 4_667 . 96.01(13) ?
N1 Cu1 Cu2 . . 92.38(12) ?
Cl1 Cu2 Cl2 . . 176.28(7) y
Cl1 Cu2 Cu1 . . 87.43(7) ?
Cl2 Cu2 Cu1 . . 95.90(6) ?
C3 N1 C1 . . 105.6(4) ?
C3 N1 Cu1 . . 128.2(3) ?
C1 N1 Cu1 . . 125.8(3) ?
C3 N2 C2 . . 105.9(4) ?
C3 N2 C4 . . 126.5(4) ?
C2 N2 C4 . . 127.7(3) ?
C21 N3 C19 . . 105.8(4) ?
C21 N3 C17 . . 126.6(4) ?
C19 N3 C17 . . 127.4(3) ?
C21 N4 C20 . . 105.3(4) ?
C21 N4 Cu1 . 4_464 125.0(3) ?
C20 N4 Cu1 . 4_464 129.6(3) ?

loop_
_geom_bond_atom_site_label_1
_geom_bond_atom_site_label_2
_geom_bond_site_symmetry_2
_geom_bond_distance
_geom_bond_publ_flag
C1 N1 . 1.346(6) ?
C1 C2 . 1.355(6) ?
C1 H1 . 0.9300 ?
C2 N2 . 1.369(6) ?
C2 H2 . 0.9300 ?
C3 N1 . 1.323(6) ?
C3 N2 . 1.351(5) ?
C3 H3 . 0.9300 ?
C4 C5 . 1.389(6) ?
C4 C9 . 1.406(6) ?
C4 N2 . 1.430(5) ?
C5 C6 . 1.364(6) ?
C5 H5 . 0.9300 ?
C6 C7 . 1.393(5) ?
C6 H6 . 0.9300 ?
C7 C8 . 1.408(6) ?
C7 C14 . 1.453(5) ?
C8 C9 . 1.374(5) ?
C8 C10 . 1.536(5) ?
C9 H9 . 0.9300 ?
C10 C13 . 1.531(5) ?
C10 C11 . 1.535(6) ?
C10 C12 . 1.535(6) ?
C11 H11A . 0.9600 ?
C11 H11B . 0.9600 ?
C11 H11C . 0.9600 ?
C12 H12A . 0.9600 ?
C12 H12B . 0.9600 ?
C12 H12C . 0.9600 ?
C13 C18 . 1.383(5) ?
C13 C14 . 1.391(6) ?
C14 C15 . 1.406(5) ?
C15 C16 . 1.382(6) ?
C15 H15 . 0.9300 ?
C16 C17 . 1.378(6) ?
C16 H16 . 0.9300 ?
C17 C18 . 1.400(5) ?
C17 N3 . 1.440(5) ?
C18 H18 . 0.9300 ?
C19 C20 . 1.333(6) ?
C19 N3 . 1.364(6) ?
C19 H19 . 0.9300 ?
C20 N4 . 1.376(6) ?
C20 H20 . 0.9300 ?
C21 N4 . 1.311(6) ?
C21 N3 . 1.347(5) ?
C21 H21 . 0.9300 ?
Cl1 Cu2 . 2.097(2) y
Cl2 Cu2 . 2.100(2) y
Cu1 N4 4_667 1.871(4) y
Cu1 N1 . 1.873(4) y
Cu1 Cu2 . 2.9285(17) y
N4 Cu1 4_464 1.871(4) y

loop_
_geom_hbond_atom_site_label_D
_geom_hbond_atom_site_label_H
_geom_hbond_atom_site_label_A
_geom_hbond_site_symmetry_A
_geom_hbond_distance_DH
_geom_hbond_distance_HA
_geom_hbond_distance_DA
_geom_hbond_angle_DHA
C21 H21 Cl2 1_454 0.93 2.63 3.519(5) 159.0

loop_
_geom_torsion_atom_site_label_1
_geom_torsion_atom_site_label_2
_geom_torsion_atom_site_label_3
_geom_torsion_atom_site_label_4
_geom_torsion_site_symmetry_1
_geom_torsion_site_symmetry_4
_geom_torsion
N1 C1 C2 N2 . . -1.5(6)
C9 C4 C5 C6 . . -2.4(6)
N2 C4 C5 C6 . . 179.4(4)
C4 C5 C6 C7 . . 3.2(6)
C5 C6 C7 C8 . . -1.7(6)
C5 C6 C7 C14 . . 178.5(4)
C6 C7 C8 C9 . . -0.7(6)
C14 C7 C8 C9 . . 179.2(4)
C6 C7 C8 C10 . . 177.8(4)
C14 C7 C8 C10 . . -2.3(5)
C7 C8 C9 C4 . . 1.5(6)
C10 C8 C9 C4 . . -176.7(4)
C5 C4 C9 C8 . . 0.0(6)
N2 C4 C9 C8 . . 178.2(4)
C9 C8 C10 C13 . . 179.3(4)
C7 C8 C10 C13 . . 1.0(5)
C9 C8 C10 C11 . . -62.6(6)
C7 C8 C10 C11 . . 119.1(4)
C9 C8 C10 C12 . . 60.2(6)
C7 C8 C10 C12 . . -118.1(4)
C11 C10 C13 C18 . . 61.4(6)
C12 C10 C13 C18 . . -61.6(6)
C8 C10 C13 C18 . . -179.8(4)
C11 C10 C13 C14 . . -118.1(4)
C12 C10 C13 C14 . . 118.9(4)
C8 C10 C13 C14 . . 0.8(5)
C18 C13 C14 C15 . . -0.6(6)
C10 C13 C14 C15 . . 178.9(4)
C18 C13 C14 C7 . . 178.3(4)
C10 C13 C14 C7 . . -2.2(5)
C6 C7 C14 C13 . . -177.3(4)
C8 C7 C14 C13 . . 2.8(4)
C6 C7 C14 C15 . . 1.5(7)
C8 C7 C14 C15 . . -178.4(4)
C13 C14 C15 C16 . . 0.6(6)
C7 C14 C15 C16 . . -178.0(4)
C14 C15 C16 C17 . . 0.8(6)
C15 C16 C17 C18 . . -2.2(6)
C15 C16 C17 N3 . . 177.2(4)
C14 C13 C18 C17 . . -0.7(6)
C10 C13 C18 C17 . . 179.9(4)
C16 C17 C18 C13 . . 2.1(6)
N3 C17 C18 C13 . . -177.2(4)
N3 C19 C20 N4 . . -0.7(7)
N4 Cu1 Cu2 Cl1 4_667 . 86.60(14)
N1 Cu1 Cu2 Cl1 . . -97.09(14)
N4 Cu1 Cu2 Cl2 4_667 . -91.74(14)
N1 Cu1 Cu2 Cl2 . . 84.57(14)
N2 C3 N1 C1 . . -0.3(5)
N2 C3 N1 Cu1 . . -173.0(3)
C2 C1 N1 C3 . . 1.1(6)
C2 C1 N1 Cu1 . . 174.0(4)
N4 Cu1 N1 C3 4_667 . -179.2(9)
Cu2 Cu1 N1 C3 . . 24.5(4)
N4 Cu1 N1 C1 4_667 . 9.5(13)
Cu2 Cu1 N1 C1 . . -146.8(4)
N1 C3 N2 C2 . . -0.6(5)
N1 C3 N2 C4 . . 179.8(4)
C1 C2 N2 C3 . . 1.3(6)
C1 C2 N2 C4 . . -179.2(4)
C5 C4 N2 C3 . . -13.3(6)
C9 C4 N2 C3 . . 168.5(4)
C5 C4 N2 C2 . . 167.2(5)
C9 C4 N2 C2 . . -11.0(7)
N4 C21 N3 C19 . . -1.2(6)
N4 C21 N3 C17 . . -177.5(4)
C20 C19 N3 C21 . . 1.2(6)
C20 C19 N3 C17 . . 177.4(5)
C16 C17 N3 C21 . . 4.8(6)
C18 C17 N3 C21 . . -175.9(4)
C16 C17 N3 C19 . . -170.8(5)
C18 C17 N3 C19 . . 8.6(7)
N3 C21 N4 C20 . . 0.8(6)
N3 C21 N4 Cu1 . 4_464 -176.4(3)
C19 C20 N4 C21 . . 0.0(7)
C19 C20 N4 Cu1 . 4_464 177.0(4)
